data_1508027
loop_
_publ_author_name
'Wassenaar, Jeroen'
'Jansen, Eveline'
'van Zeist, Willem-Jan'
'Bickelhaupt, F. Matthias'
'Siegler, Maxime A.'
'Spek, Anthony L.'
'Reek, Joost N. H.'

_publ_section_title
;
 Catalyst selection based on intermediate stability measured by mass
 spectrometry.
;
_journal_issue 5
_journal_name_full 'Nature chemistry'
_journal_page_first 417
_journal_page_last 421
_journal_paper_doi 10.1038/nchem.614
_journal_volume 2
_journal_year 2010
_chemical_formula_moiety 'C35 H41 P2 Pd, C F3 O3 S'
_chemical_formula_sum 'C36 H41 F3 O3 P2 Pd S'
_chemical_formula_weight 779.09
_chemical_name_systematic
; 
 ? 
;
_space_group_IT_number 2
_symmetry_cell_setting triclinic
_symmetry_space_group_name_Hall '-P 1'
_symmetry_space_group_name_H-M 'P -1'
_atom_sites_solution_hydrogens difmap
_atom_sites_solution_primary heavy
_atom_sites_solution_secondary difmap
_audit_creation_method SHELXL-97
_cell_angle_alpha 85.323(3)
_cell_angle_beta 81.590(3)
_cell_angle_gamma 63.569(4)
_cell_formula_units_Z 4
_cell_length_a 10.9546(7)
_cell_length_b 11.5774(8)
_cell_length_c 30.591(2)
_cell_measurement_reflns_used 6031
_cell_measurement_temperature 150(2)
_cell_measurement_theta_max 25.39
_cell_measurement_theta_min 1.96
_cell_volume 3436.2(4)
_computing_cell_refinement 'PEAKREF (Schreurs, 2005)'
_computing_data_collection 'COLLECT (Nonius, 1999)'
_computing_data_reduction 'EVALCCD (Duisenberg et al., 2003)'
_computing_molecular_graphics 'PLATON (Spek, 2003)'
_computing_publication_material 'PLATON (Spek, 2003)'
_computing_structure_refinement 'SHELXL-97 (Sheldrick, 2008)'
_computing_structure_solution 'DIRDIF08 (Beurskens et al., 2008)'
_diffrn_ambient_temperature 150(2)
_diffrn_measured_fraction_theta_full 0.991
_diffrn_measured_fraction_theta_max 0.991
_diffrn_measurement_device_type 'Nonius KappaCCD diffractometer'
_diffrn_measurement_method '\f and \w scans'
_diffrn_radiation_monochromator graphite
_diffrn_radiation_source 'rotating anode'
_diffrn_radiation_type MoK\a
_diffrn_radiation_wavelength 0.71073
_diffrn_reflns_av_R_equivalents 0.0536
_diffrn_reflns_av_sigmaI/netI 0.0443
_diffrn_reflns_limit_h_max 0
_diffrn_reflns_limit_h_min -13
_diffrn_reflns_limit_k_max 12
_diffrn_reflns_limit_k_min -14
_diffrn_reflns_limit_l_max 37
_diffrn_reflns_limit_l_min -37
_diffrn_reflns_number 13423
_diffrn_reflns_theta_full 26.00
_diffrn_reflns_theta_max 26.00
_diffrn_reflns_theta_min 1.96
_exptl_absorpt_coefficient_mu 0.745
_exptl_absorpt_correction_type none
_exptl_crystal_colour 'pale yellow'
_exptl_crystal_density_diffrn 1.506
_exptl_crystal_density_method 'not measured'
_exptl_crystal_description 'thick plate'
_exptl_crystal_F_000 1600
_exptl_crystal_size_max 0.38
_exptl_crystal_size_mid 0.17
_exptl_crystal_size_min 0.08
_refine_diff_density_max 0.677
_refine_diff_density_min -0.625
_refine_diff_density_rms 0.116
_refine_ls_extinction_method none
_refine_ls_goodness_of_fit_ref 1.255
_refine_ls_hydrogen_treatment constr
_refine_ls_matrix_type full
_refine_ls_number_parameters 1085
_refine_ls_number_reflns 13423
_refine_ls_number_restraints 1048
_refine_ls_restrained_S_all 1.232
_refine_ls_R_factor_all 0.0651
_refine_ls_R_factor_gt 0.0525
_refine_ls_shift/su_max 0.001
_refine_ls_shift/su_mean 0.000
_refine_ls_structure_factor_coef Fsqd
_refine_ls_weighting_details 'calc w=1/[\s^2^(Fo^2^)+(0.0000P)^2^+9.2900P] where P=(Fo^2^+2Fc^2^)/3'
_refine_ls_weighting_scheme calc
_refine_ls_wR_factor_gt 0.0999
_refine_ls_wR_factor_ref 0.1044
_reflns_number_gt 11929
_reflns_number_total 13423
_reflns_threshold_expression I>2\s(I)
_cod_data_source_file nchem.614-s2.cif
_cod_data_source_block '[Pd(crotyl)(dtpp)]OTf'
_cod_database_code 1508027

loop_
_symmetry_equiv_pos_as_xyz
'x, y, z'
'-x, -y, -z'

loop_
_atom_site_label
_atom_site_type_symbol
_atom_site_fract_x
_atom_site_fract_y
_atom_site_fract_z
_atom_site_U_iso_or_equiv
_atom_site_adp_type
_atom_site_occupancy
_atom_site_symmetry_multiplicity
_atom_site_calc_flag
_atom_site_refinement_flags
_atom_site_disorder_assembly
_atom_site_disorder_group
Pd1 Pd 1.00257(4) 0.16533(4) 0.161822(14) 0.02287(12) Uani 1 1 d . . .
P11 P 1.16296(15) 0.02875(14) 0.10941(5) 0.0215(3) Uani 1 1 d . A .
P21 P 0.81362(15) 0.18807(14) 0.12912(5) 0.0233(3) Uani 1 1 d . A .
C11 C 1.3302(6) -0.0655(6) 0.12790(19) 0.0252(13) Uani 1 1 d . . .
C21 C 1.4242(6) -0.0126(6) 0.1275(2) 0.0302(14) Uani 1 1 d . A .
C31 C 1.5511(6) -0.0932(7) 0.1422(2) 0.0344(15) Uani 1 1 d . . .
H31 H 1.6169 -0.0605 0.1417 0.041 Uiso 1 1 calc R A .
C41 C 1.5838(7) -0.2154(7) 0.1570(2) 0.0397(16) Uani 1 1 d . A .
H41 H 1.6715 -0.2669 0.1664 0.048 Uiso 1 1 calc R . .
C51 C 1.4899(7) -0.2654(7) 0.1586(2) 0.0387(16) Uani 1 1 d . . .
H51 H 1.5125 -0.3509 0.1694 0.046 Uiso 1 1 calc R A .
C61 C 1.3638(7) -0.1912(6) 0.1447(2) 0.0371(16) Uani 1 1 d . A .
H61 H 1.2986 -0.2252 0.1463 0.045 Uiso 1 1 calc R . .
C71 C 1.3925(7) 0.1229(6) 0.1123(2) 0.0361(15) Uani 1 1 d . . .
H71A H 1.4470 0.1536 0.1265 0.054 Uiso 1 1 calc R A .
H71B H 1.2946 0.1787 0.1202 0.054 Uiso 1 1 calc R . .
H71C H 1.4154 0.1252 0.0801 0.054 Uiso 1 1 calc R . .
C81 C 1.1911(6) 0.0937(6) 0.05487(18) 0.0237(12) Uani 1 1 d . . .
C91 C 1.2893(6) 0.0207(6) 0.0203(2) 0.0273(13) Uani 1 1 d . A .
C101 C 1.2867(7) 0.0795(7) -0.0216(2) 0.0349(15) Uani 1 1 d . . .
H101 H 1.3513 0.0320 -0.0455 0.042 Uiso 1 1 calc R A .
C111 C 1.1926(7) 0.2048(7) -0.0293(2) 0.0399(17) Uani 1 1 d . A .
H111 H 1.1905 0.2413 -0.0583 0.048 Uiso 1 1 calc R . .
C121 C 1.1032(7) 0.2757(6) 0.0046(2) 0.0365(15) Uani 1 1 d . . .
H121 H 1.0407 0.3630 -0.0003 0.044 Uiso 1 1 calc R A .
C131 C 1.1029(6) 0.2210(6) 0.0464(2) 0.0312(14) Uani 1 1 d . A .
H131 H 1.0405 0.2721 0.0700 0.037 Uiso 1 1 calc R . .
C141 C 1.3974(7) -0.1152(6) 0.0259(2) 0.0363(15) Uani 1 1 d . . .
H14A H 1.4432 -0.1510 -0.0032 0.055 Uiso 1 1 calc R A .
H14B H 1.3543 -0.1681 0.0410 0.055 Uiso 1 1 calc R . .
H14C H 1.4652 -0.1150 0.0435 0.055 Uiso 1 1 calc R . .
C151 C 1.1045(6) -0.0889(5) 0.0972(2) 0.0281(13) Uani 1 1 d . . .
H15A H 1.1787 -0.1562 0.0781 0.034 Uiso 1 1 calc R A .
H15B H 1.0863 -0.1313 0.1251 0.034 Uiso 1 1 calc R . .
C161 C 0.9744(6) -0.0288(6) 0.07410(19) 0.0249(12) Uani 1 1 d . A .
H16A H 0.9820 0.0353 0.0517 0.030 Uiso 1 1 calc R . .
H16B H 0.9684 -0.0971 0.0584 0.030 Uiso 1 1 calc R . .
C171 C 0.8423(6) 0.0375(5) 0.1056(2) 0.0246(13) Uani 1 1 d . . .
H17A H 0.8423 -0.0236 0.1303 0.030 Uiso 1 1 calc R A .
H17B H 0.7636 0.0545 0.0896 0.030 Uiso 1 1 calc R . .
C181 C 0.7645(6) 0.3067(6) 0.0834(2) 0.0307(14) Uani 1 1 d . . .
C191 C 0.7609(6) 0.4269(6) 0.0880(2) 0.0348(15) Uani 1 1 d . A .
C201 C 0.7154(8) 0.5179(7) 0.0530(3) 0.0451(18) Uani 1 1 d . . .
H201 H 0.7068 0.6024 0.0559 0.054 Uiso 1 1 calc R A .
C211 C 0.6840(9) 0.4886(7) 0.0159(3) 0.058(2) Uani 1 1 d . A .
H211 H 0.6561 0.5508 -0.0074 0.069 Uiso 1 1 calc R . .
C221 C 0.6927(9) 0.3675(8) 0.0118(3) 0.057(2) Uani 1 1 d . . .
H221 H 0.6727 0.3458 -0.0147 0.069 Uiso 1 1 calc R A .
C231 C 0.7297(8) 0.2778(7) 0.0455(2) 0.0430(16) Uani 1 1 d . A .
H231 H 0.7314 0.1959 0.0428 0.052 Uiso 1 1 calc R . .
C241 C 0.7942(7) 0.4650(6) 0.1279(3) 0.0444(18) Uani 1 1 d . . .
H24A H 0.7270 0.4669 0.1531 0.067 Uiso 1 1 calc R A .
H24B H 0.7914 0.5508 0.1231 0.067 Uiso 1 1 calc R . .
H24C H 0.8864 0.4025 0.1340 0.067 Uiso 1 1 calc R . .
C251 C 0.6530(6) 0.2305(5) 0.1656(2) 0.0264(13) Uani 1 1 d . . .
C261 C 0.6437(6) 0.1562(6) 0.2030(2) 0.0287(13) Uani 1 1 d . A .
C271 C 0.5187(7) 0.1958(7) 0.2295(2) 0.0400(17) Uani 1 1 d . . .
H271 H 0.5115 0.1443 0.2547 0.048 Uiso 1 1 calc R A .
C281 C 0.4049(7) 0.3065(7) 0.2209(2) 0.0393(17) Uani 1 1 d . A .
H281 H 0.3208 0.3312 0.2398 0.047 Uiso 1 1 calc R . .
C291 C 0.4144(6) 0.3808(7) 0.1846(2) 0.0390(17) Uani 1 1 d . . .
H291 H 0.3373 0.4587 0.1785 0.047 Uiso 1 1 calc R A .
C301 C 0.5362(6) 0.3422(6) 0.1569(2) 0.0311(14) Uani 1 1 d . A .
H301 H 0.5408 0.3928 0.1313 0.037 Uiso 1 1 calc R . .
C311 C 0.7632(7) 0.0320(6) 0.2156(2) 0.0362(15) Uani 1 1 d . . .
H31A H 0.7613 -0.0413 0.2023 0.054 Uiso 1 1 calc R A .
H31B H 0.7554 0.0209 0.2478 0.054 Uiso 1 1 calc R . .
H31C H 0.8499 0.0362 0.2048 0.054 Uiso 1 1 calc R . .
C321 C 1.1473(7) 0.1468(7) 0.2061(2) 0.0419(15) Uani 0.742(13) 1 d PDU A 1
H32A H 1.1471 0.0649 0.2056 0.050 Uiso 0.742(13) 1 calc PR A 1
H32B H 1.2303 0.1547 0.1979 0.050 Uiso 0.742(13) 1 calc PR A 1
C331 C 1.0304(8) 0.2511(9) 0.2183(3) 0.034(2) Uani 0.742(13) 1 d PDU A 1
H331 H 1.0328 0.3320 0.2185 0.041 Uiso 0.742(13) 1 calc PR A 1
C341 C 0.9042(9) 0.2455(10) 0.2308(3) 0.038(2) Uani 0.742(13) 1 d PDU A 1
H341 H 0.9020 0.1642 0.2328 0.046 Uiso 0.742(13) 1 calc PR A 1
C351 C 0.7774(11) 0.3617(16) 0.2405(7) 0.047(3) Uani 0.742(13) 1 d PDU A 1
H35A H 0.7519 0.3692 0.2726 0.070 Uiso 0.742(13) 1 calc PR A 1
H35B H 0.7041 0.3572 0.2269 0.070 Uiso 0.742(13) 1 calc PR A 1
H35C H 0.7905 0.4372 0.2287 0.070 Uiso 0.742(13) 1 calc PR A 1
C32A C 1.1473(7) 0.1468(7) 0.2061(2) 0.0419(15) Uani 0.258(13) 1 d PDU A 2
H32C H 1.1589 0.1843 0.1780 0.050 Uiso 0.258(13) 1 calc PR A 2
H32D H 1.2225 0.0744 0.2166 0.050 Uiso 0.258(13) 1 calc PR A 2
C33A C 1.0248(15) 0.196(2) 0.2310(7) 0.040(3) Uani 0.258(13) 1 d PDU A 2
H33A H 1.0179 0.1553 0.2589 0.048 Uiso 0.258(13) 1 calc PR A 2
C34A C 0.9059(18) 0.302(2) 0.2195(8) 0.040(4) Uani 0.258(13) 1 d PDU A 2
H34A H 0.9108 0.3510 0.1933 0.048 Uiso 0.258(13) 1 calc PR A 2
C35A C 0.775(2) 0.338(6) 0.2472(19) 0.047(3) Uani 0.258(13) 1 d PDU A 2
H35D H 0.7021 0.3593 0.2285 0.070 Uiso 0.258(13) 1 calc PR A 2
H35E H 0.7548 0.4130 0.2647 0.070 Uiso 0.258(13) 1 calc PR A 2
H35F H 0.7802 0.2655 0.2671 0.070 Uiso 0.258(13) 1 calc PR A 2
S11 S 0.0021(8) 0.6440(7) 0.1597(3) 0.0328(15) Uani 0.516(11) 1 d PDU B 1
O11 O -0.0563(13) 0.5662(10) 0.1841(3) 0.045(3) Uani 0.516(11) 1 d PDU B 1
O21 O -0.0960(14) 0.7569(12) 0.1393(5) 0.039(3) Uani 0.516(11) 1 d PDU B 1
O31 O 0.1008(15) 0.6640(16) 0.1796(4) 0.046(4) Uani 0.516(11) 1 d PDU B 1
C361 C 0.1042(13) 0.5476(11) 0.1125(5) 0.044(3) Uani 0.516(11) 1 d PDU B 1
F11 F 0.1905(12) 0.5903(12) 0.0918(5) 0.078(3) Uani 0.516(11) 1 d PDU B 1
F21 F 0.1800(11) 0.4266(8) 0.1237(4) 0.064(3) Uani 0.516(11) 1 d PDU B 1
F31 F 0.0271(13) 0.5422(14) 0.0835(4) 0.056(4) Uani 0.516(11) 1 d PDU B 1
S1A S 0.0331(10) 0.6263(7) 0.1536(3) 0.0341(16) Uani 0.484(11) 1 d PDU B 2
O1A O 0.0230(16) 0.5216(12) 0.1792(4) 0.057(3) Uani 0.484(11) 1 d PDU B 2
O2A O -0.0957(14) 0.7264(14) 0.1428(6) 0.042(4) Uani 0.484(11) 1 d PDU B 2
O3A O 0.1260(15) 0.6703(15) 0.1660(4) 0.033(3) Uani 0.484(11) 1 d PDU B 2
C36A C 0.1172(13) 0.5563(11) 0.1003(5) 0.043(3) Uani 0.484(11) 1 d PDU B 2
F1A F 0.1345(12) 0.6423(10) 0.0725(3) 0.050(3) Uani 0.484(11) 1 d PDU B 2
F2A F 0.2396(12) 0.4588(11) 0.1023(4) 0.075(4) Uani 0.484(11) 1 d PDU B 2
F3A F 0.0480(16) 0.5075(15) 0.0817(5) 0.056(4) Uani 0.484(11) 1 d PDU B 2
Pd2 Pd 0.62505(5) 0.69122(4) 0.335840(15) 0.02449(13) Uani 1 1 d . . .
P12 P 0.75121(15) 0.54153(14) 0.38589(5) 0.0248(3) Uani 1 1 d . D .
P22 P 0.41203(15) 0.70800(15) 0.36812(5) 0.0247(3) Uani 1 1 d D C .
C12 C 0.9310(6) 0.4471(6) 0.3658(2) 0.0299(14) Uani 1 1 d . . .
C22 C 1.0275(7) 0.4955(7) 0.3653(2) 0.0374(15) Uani 1 1 d . D .
C32 C 1.1616(7) 0.4191(8) 0.3494(3) 0.052(2) Uani 1 1 d . . .
H32 H 1.2283 0.4503 0.3497 0.063 Uiso 1 1 calc R D .
C42 C 1.2028(8) 0.2964(8) 0.3330(3) 0.057(2) Uani 1 1 d . D .
H42 H 1.2967 0.2447 0.3228 0.069 Uiso 1 1 calc R . .
C52 C 1.1079(8) 0.2508(8) 0.3316(3) 0.055(2) Uani 1 1 d . . .
H52 H 1.1344 0.1693 0.3191 0.065 Uiso 1 1 calc R D .
C62 C 0.9717(7) 0.3251(6) 0.3488(2) 0.0389(16) Uani 1 1 d . D .
H62 H 0.9059 0.2925 0.3489 0.047 Uiso 1 1 calc R . .
C72 C 0.9907(7) 0.6273(7) 0.3816(2) 0.0438(18) Uani 1 1 d . . .
H72A H 0.9855 0.6243 0.4139 0.066 Uiso 1 1 calc R D .
H72B H 0.9014 0.6887 0.3728 0.066 Uiso 1 1 calc R . .
H72C H 1.0610 0.6549 0.3688 0.066 Uiso 1 1 calc R . .
C82 C 0.7431(6) 0.5965(6) 0.44106(19) 0.0262(13) Uani 1 1 d . . .
C92 C 0.8147(7) 0.5161(6) 0.4751(2) 0.0353(15) Uani 1 1 d . D .
C102 C 0.7796(8) 0.5669(8) 0.5166(2) 0.0452(19) Uani 1 1 d . . .
H102 H 0.8283 0.5146 0.5396 0.054 Uiso 1 1 calc R D .
C112 C 0.6790(8) 0.6881(8) 0.5269(2) 0.0467(19) Uani 1 1 d . D .
H112 H 0.6557 0.7166 0.5565 0.056 Uiso 1 1 calc R . .
C122 C 0.6117(8) 0.7686(7) 0.4931(2) 0.0455(18) Uani 1 1 d . . .
H122 H 0.5438 0.8543 0.4990 0.055 Uiso 1 1 calc R D .
C132 C 0.6459(6) 0.7211(6) 0.4510(2) 0.0338(15) Uani 1 1 d . D .
H132 H 0.6008 0.7760 0.4278 0.041 Uiso 1 1 calc R . .
C142 C 0.9304(7) 0.3849(7) 0.4678(2) 0.0451(18) Uani 1 1 d . . .
H14D H 1.0100 0.3923 0.4510 0.068 Uiso 1 1 calc R D .
H14E H 0.9024 0.3337 0.4512 0.068 Uiso 1 1 calc R . .
H14F H 0.9549 0.3424 0.4964 0.068 Uiso 1 1 calc R . .
C152 C 0.6804(6) 0.4258(6) 0.3997(2) 0.0300(14) Uani 1 1 d . . .
H15C H 0.6814 0.3859 0.3721 0.036 Uiso 1 1 calc R D .
H15D H 0.7402 0.3565 0.4187 0.036 Uiso 1 1 calc R . .
C162 C 0.5337(6) 0.4852(6) 0.4234(2) 0.0309(14) Uani 1 1 d . D .
H16C H 0.5259 0.5474 0.4453 0.037 Uiso 1 1 calc R . .
H16D H 0.5153 0.4161 0.4398 0.037 Uiso 1 1 calc R . .
C172 C 0.4243(6) 0.5546(6) 0.3922(2) 0.0297(14) Uani 1 1 d . . .
H17C H 0.3337 0.5698 0.4086 0.036 Uiso 1 1 calc R D .
H17D H 0.4424 0.4959 0.3678 0.036 Uiso 1 1 calc R . .
C182 C 0.3236(13) 0.8180(9) 0.4146(3) 0.0296(19) Uani 0.643(7) 1 d PDU C 1
C192 C 0.3203(11) 0.9402(9) 0.4122(3) 0.0319(18) Uani 0.643(7) 1 d PDU C 1
C202 C 0.2503(13) 1.0227(11) 0.4477(4) 0.038(2) Uani 0.643(7) 1 d PDU C 1
H202 H 0.2462 1.1066 0.4466 0.046 Uiso 0.643(7) 1 calc PR C 1
C212 C 0.1871(13) 0.9844(12) 0.4845(4) 0.045(2) Uani 0.643(7) 1 d PDU C 1
H212 H 0.1394 1.0423 0.5081 0.054 Uiso 0.643(7) 1 calc PR C 1
C222 C 0.1925(12) 0.8659(10) 0.4871(3) 0.048(2) Uani 0.643(7) 1 d PDU C 1
H222 H 0.1493 0.8400 0.5126 0.057 Uiso 0.643(7) 1 calc PR C 1
C232 C 0.2616(11) 0.7809(10) 0.4523(3) 0.036(2) Uani 0.643(7) 1 d PDU C 1
H232 H 0.2663 0.6967 0.4545 0.043 Uiso 0.643(7) 1 calc PR C 1
C242 C 0.3878(12) 0.9869(10) 0.3743(3) 0.040(3) Uani 0.643(7) 1 d PDU C 1
H24D H 0.4849 0.9252 0.3686 0.060 Uiso 0.643(7) 1 calc PR C 1
H24E H 0.3808 1.0710 0.3811 0.060 Uiso 0.643(7) 1 calc PR C 1
H24F H 0.3426 0.9953 0.3481 0.060 Uiso 0.643(7) 1 calc PR C 1
C18B C 0.338(2) 0.8454(15) 0.4057(6) 0.0296(19) Uani 0.357(7) 1 d PDU C 2
C19B C 0.2345(17) 0.8660(15) 0.4410(5) 0.037(2) Uani 0.357(7) 1 d PDU C 2
C20B C 0.188(2) 0.9777(18) 0.4657(6) 0.041(3) Uani 0.357(7) 1 d PDU C 2
H20B H 0.1183 0.9935 0.4900 0.049 Uiso 0.357(7) 1 calc PR C 2
C21B C 0.242(2) 1.0650(18) 0.4554(7) 0.039(3) Uani 0.357(7) 1 d PDU C 2
H21B H 0.2151 1.1362 0.4741 0.046 Uiso 0.357(7) 1 calc PR C 2
C22B C 0.3330(17) 1.0507(14) 0.4195(5) 0.037(3) Uani 0.357(7) 1 d PDU C 2
H22B H 0.3623 1.1160 0.4108 0.044 Uiso 0.357(7) 1 calc PR C 2
C23B C 0.3844(18) 0.9390(15) 0.3946(5) 0.028(3) Uani 0.357(7) 1 d PDU C 2
H23B H 0.4520 0.9269 0.3699 0.034 Uiso 0.357(7) 1 calc PR C 2
C24B C 0.168(2) 0.7798(17) 0.4530(7) 0.055(5) Uani 0.357(7) 1 d PDU C 2
H24G H 0.1192 0.7785 0.4286 0.083 Uiso 0.357(7) 1 calc PR C 2
H24H H 0.1019 0.8113 0.4796 0.083 Uiso 0.357(7) 1 calc PR C 2
H24I H 0.2375 0.6923 0.4586 0.083 Uiso 0.357(7) 1 calc PR C 2
C252 C 0.2828(6) 0.7479(6) 0.3303(2) 0.0290(14) Uani 1 1 d . . .
C262 C 0.3116(6) 0.6706(6) 0.2936(2) 0.0316(14) Uani 1 1 d . D .
C272 C 0.2119(7) 0.7064(7) 0.2658(2) 0.0403(17) Uani 1 1 d . . .
H272 H 0.2286 0.6542 0.2411 0.048 Uiso 1 1 calc R D .
C282 C 0.0896(8) 0.8147(8) 0.2725(3) 0.050(2) Uani 1 1 d . D .
H282 H 0.0235 0.8365 0.2525 0.059 Uiso 1 1 calc R . .
C292 C 0.0618(7) 0.8918(7) 0.3079(2) 0.0439(17) Uani 1 1 d . . .
H292 H -0.0224 0.9677 0.3122 0.053 Uiso 1 1 calc R D .
C302 C 0.1581(6) 0.8575(6) 0.3371(2) 0.0346(15) Uani 1 1 d . D .
H302 H 0.1389 0.9093 0.3621 0.041 Uiso 1 1 calc R . .
C312 C 0.4452(7) 0.5531(7) 0.2823(2) 0.0436(18) Uani 1 1 d . . .
H31D H 0.4361 0.4757 0.2941 0.065 Uiso 1 1 calc R D .
H31E H 0.5184 0.5599 0.2953 0.065 Uiso 1 1 calc R . .
H31F H 0.4681 0.5474 0.2501 0.065 Uiso 1 1 calc R . .
C322 C 0.7979(8) 0.6929(8) 0.2908(2) 0.0474(16) Uani 0.549(12) 1 d PDU D 1
H32E H 0.8315 0.7555 0.2972 0.057 Uiso 0.549(12) 1 calc PR D 1
H32F H 0.8727 0.6077 0.2818 0.057 Uiso 0.549(12) 1 calc PR D 1
C332 C 0.6876(11) 0.7395(13) 0.2682(4) 0.042(3) Uani 0.549(12) 1 d PDU D 1
H332 H 0.6963 0.6973 0.2418 0.051 Uiso 0.549(12) 1 calc PR D 1
C342 C 0.5620(12) 0.8446(12) 0.2806(4) 0.040(3) Uani 0.549(12) 1 d PDU D 1
H342 H 0.5533 0.8908 0.3061 0.048 Uiso 0.549(12) 1 calc PR D 1
C352 C 0.4405(15) 0.888(2) 0.2558(6) 0.054(4) Uani 0.549(12) 1 d PDU D 1
H35G H 0.4491 0.9434 0.2307 0.081 Uiso 0.549(12) 1 calc PR D 1
H35H H 0.3563 0.9367 0.2755 0.081 Uiso 0.549(12) 1 calc PR D 1
H35I H 0.4364 0.8127 0.2450 0.081 Uiso 0.549(12) 1 calc PR D 1
C32B C 0.7979(8) 0.6929(8) 0.2908(2) 0.0474(16) Uani 0.451(12) 1 d PDU D 2
H32G H 0.8645 0.7117 0.3039 0.057 Uiso 0.451(12) 1 calc PR D 2
H32H H 0.8412 0.6247 0.2684 0.057 Uiso 0.451(12) 1 calc PR D 2
C33B C 0.6810(12) 0.7943(13) 0.2823(5) 0.040(3) Uani 0.451(12) 1 d PDU D 2
H33B H 0.6790 0.8770 0.2829 0.048 Uiso 0.451(12) 1 calc PR D 2
C34B C 0.5616(13) 0.7914(13) 0.2725(5) 0.034(3) Uani 0.451(12) 1 d PDU D 2
H34B H 0.5611 0.7109 0.2691 0.041 Uiso 0.451(12) 1 calc PR D 2
C35B C 0.4341(18) 0.914(3) 0.2675(8) 0.054(4) Uani 0.451(12) 1 d PDU D 2
H35J H 0.4434 0.9530 0.2382 0.081 Uiso 0.451(12) 1 calc PR D 2
H35K H 0.4214 0.9748 0.2903 0.081 Uiso 0.451(12) 1 calc PR D 2
H35L H 0.3544 0.8956 0.2706 0.081 Uiso 0.451(12) 1 calc PR D 2
S12 S 0.6429(9) 0.1418(8) 0.3527(3) 0.0416(16) Uani 0.589(14) 1 d PDU E 1
O12 O 0.6092(15) 0.0551(12) 0.3324(4) 0.067(2) Uani 0.589(14) 1 d PDU E 1
O22 O 0.7576(15) 0.1601(15) 0.3306(5) 0.066(4) Uani 0.589(14) 1 d PDU E 1
O32 O 0.5284(13) 0.2586(11) 0.3676(5) 0.046(3) Uani 0.589(14) 1 d PDU E 1
C362 C 0.6977(14) 0.0647(11) 0.4042(4) 0.058(3) Uani 0.589(14) 1 d PDU E 1
F12 F 0.7031(12) 0.1477(8) 0.4307(3) 0.054(3) Uani 0.589(14) 1 d PDU E 1
F22 F 0.8275(12) -0.0319(11) 0.4003(4) 0.084(4) Uani 0.589(14) 1 d PDU E 1
F32 F 0.6196(14) 0.0147(14) 0.4257(5) 0.064(3) Uani 0.589(14) 1 d PDU E 1
S1B S 0.6488(14) 0.1397(12) 0.3466(4) 0.042(2) Uani 0.411(14) 1 d PDU E 2
O1B O 0.662(2) 0.0303(17) 0.3239(5) 0.067(2) Uani 0.411(14) 1 d PDU E 2
O2B O 0.744(2) 0.189(2) 0.3287(7) 0.059(5) Uani 0.411(14) 1 d PDU E 2
O3B O 0.5166(17) 0.2330(16) 0.3622(7) 0.046(5) Uani 0.411(14) 1 d PDU E 2
C36B C 0.7140(17) 0.0564(14) 0.3965(5) 0.054(3) Uani 0.411(14) 1 d PDU E 2
F1B F 0.7850(18) 0.1054(14) 0.4127(6) 0.074(4) Uani 0.411(14) 1 d PDU E 2
F2B F 0.8087(17) -0.0656(12) 0.3849(6) 0.079(5) Uani 0.411(14) 1 d PDU E 2
F3B F 0.6239(19) 0.0434(19) 0.4267(6) 0.064(4) Uani 0.411(14) 1 d PDU E 2

loop_
_atom_site_aniso_label
_atom_site_aniso_U_11
_atom_site_aniso_U_22
_atom_site_aniso_U_33
_atom_site_aniso_U_23
_atom_site_aniso_U_13
_atom_site_aniso_U_12
Pd1 0.0204(3) 0.0238(3) 0.0262(3) -0.00413(18) -0.00099(18) -0.0113(2)
P11 0.0206(8) 0.0212(8) 0.0271(8) -0.0031(6) -0.0010(6) -0.0131(6)
P21 0.0209(8) 0.0217(8) 0.0304(8) -0.0008(6) -0.0025(6) -0.0121(6)
C11 0.017(3) 0.027(3) 0.027(3) -0.009(2) 0.001(2) -0.005(2)
C21 0.023(3) 0.039(4) 0.033(3) -0.009(3) 0.001(3) -0.017(3)
C31 0.022(3) 0.048(4) 0.035(3) -0.008(3) 0.000(3) -0.017(3)
C41 0.030(4) 0.038(4) 0.046(4) -0.007(3) -0.004(3) -0.010(3)
C51 0.029(4) 0.034(4) 0.047(4) 0.003(3) -0.007(3) -0.007(3)
C61 0.033(4) 0.036(4) 0.043(4) -0.005(3) -0.006(3) -0.015(3)
C71 0.039(4) 0.039(4) 0.043(4) -0.001(3) -0.004(3) -0.029(3)
C81 0.028(3) 0.026(3) 0.025(3) -0.001(2) -0.005(2) -0.019(3)
C91 0.025(3) 0.036(3) 0.033(3) -0.009(3) -0.001(3) -0.023(3)
C101 0.039(4) 0.049(4) 0.030(3) -0.010(3) 0.001(3) -0.031(3)
C111 0.051(4) 0.066(5) 0.025(3) 0.002(3) -0.005(3) -0.046(4)
C121 0.038(4) 0.030(3) 0.046(4) 0.011(3) -0.011(3) -0.019(3)
C131 0.034(3) 0.026(3) 0.039(4) -0.004(3) 0.003(3) -0.020(3)
C141 0.036(4) 0.039(4) 0.034(3) -0.016(3) 0.005(3) -0.016(3)
C151 0.026(3) 0.021(3) 0.042(4) -0.008(3) 0.001(3) -0.014(3)
C161 0.021(3) 0.026(3) 0.031(3) -0.008(2) 0.000(2) -0.013(3)
C171 0.020(3) 0.024(3) 0.033(3) -0.004(3) -0.002(2) -0.012(3)
C181 0.026(3) 0.026(3) 0.043(4) 0.009(3) -0.005(3) -0.015(3)
C191 0.027(3) 0.028(3) 0.046(4) 0.001(3) 0.003(3) -0.012(3)
C201 0.048(4) 0.030(4) 0.061(5) -0.004(3) -0.003(4) -0.021(3)
C211 0.076(6) 0.037(4) 0.066(5) 0.022(4) -0.025(5) -0.028(4)
C221 0.073(6) 0.056(5) 0.055(5) 0.009(4) -0.022(4) -0.036(5)
C231 0.056(4) 0.037(4) 0.043(4) 0.005(3) -0.016(4) -0.025(3)
C241 0.037(4) 0.024(3) 0.076(5) -0.005(3) -0.013(4) -0.014(3)
C251 0.016(3) 0.024(3) 0.043(4) -0.005(3) -0.002(2) -0.011(2)
C261 0.027(3) 0.028(3) 0.035(3) -0.007(3) -0.001(3) -0.016(3)
C271 0.035(4) 0.047(4) 0.042(4) -0.003(3) 0.006(3) -0.025(3)
C281 0.020(3) 0.049(4) 0.048(4) -0.021(4) 0.009(3) -0.016(3)
C291 0.017(3) 0.042(4) 0.054(4) -0.015(3) -0.011(3) -0.005(3)
C301 0.026(3) 0.024(3) 0.042(4) -0.011(3) -0.003(3) -0.009(3)
C311 0.037(4) 0.040(4) 0.035(4) 0.005(3) -0.008(3) -0.021(3)
C321 0.039(3) 0.056(4) 0.034(3) -0.012(3) -0.013(3) -0.020(3)
C331 0.040(4) 0.041(4) 0.030(4) -0.013(3) -0.005(3) -0.023(3)
C341 0.046(4) 0.042(5) 0.028(4) -0.014(4) 0.007(3) -0.023(4)
C351 0.047(4) 0.044(7) 0.046(7) -0.009(5) 0.001(4) -0.017(4)
C32A 0.039(3) 0.056(4) 0.034(3) -0.012(3) -0.013(3) -0.020(3)
C33A 0.044(5) 0.048(5) 0.029(5) -0.013(5) -0.003(5) -0.020(5)
C34A 0.047(5) 0.043(6) 0.029(6) -0.014(6) 0.003(5) -0.019(6)
C35A 0.047(4) 0.044(7) 0.046(7) -0.009(5) 0.001(4) -0.017(4)
S11 0.028(3) 0.028(2) 0.046(3) -0.0102(19) -0.007(2) -0.0127(19)
O11 0.053(6) 0.032(5) 0.050(5) 0.001(4) 0.008(5) -0.023(5)
O21 0.029(5) 0.023(5) 0.064(6) 0.009(5) -0.012(5) -0.010(4)
O31 0.048(7) 0.049(6) 0.042(7) -0.004(6) -0.022(6) -0.019(5)
C361 0.048(5) 0.036(4) 0.055(5) 0.001(4) -0.013(4) -0.022(4)
F11 0.072(6) 0.068(6) 0.090(7) -0.023(5) 0.016(5) -0.033(5)
F21 0.064(6) 0.042(5) 0.071(6) -0.023(4) -0.012(5) -0.005(4)
F31 0.082(6) 0.042(7) 0.042(5) -0.006(4) -0.028(5) -0.019(5)
S1A 0.043(4) 0.030(3) 0.040(3) 0.017(2) -0.021(2) -0.023(3)
O1A 0.068(7) 0.055(7) 0.054(6) 0.020(5) -0.026(6) -0.032(6)
O2A 0.027(6) 0.039(7) 0.058(6) 0.008(5) -0.013(5) -0.011(5)
O3A 0.037(6) 0.035(5) 0.036(7) 0.009(5) -0.011(5) -0.024(4)
C36A 0.053(5) 0.033(5) 0.057(6) -0.009(5) -0.013(5) -0.026(4)
F1A 0.068(6) 0.039(5) 0.048(5) -0.006(4) -0.001(4) -0.029(4)
F2A 0.067(6) 0.059(6) 0.069(6) -0.021(5) -0.021(5) 0.006(5)
F3A 0.084(7) 0.041(7) 0.059(6) -0.008(5) -0.015(6) -0.038(6)
Pd2 0.0248(3) 0.0258(3) 0.0256(3) -0.00036(18) -0.00421(18) -0.0133(2)
P12 0.0221(8) 0.0222(8) 0.0333(8) 0.0009(6) -0.0060(6) -0.0120(6)
P22 0.0210(8) 0.0255(8) 0.0294(8) -0.0044(6) -0.0027(6) -0.0112(7)
C12 0.027(3) 0.029(3) 0.036(3) 0.003(3) -0.007(3) -0.015(3)
C22 0.029(4) 0.041(4) 0.041(4) 0.009(3) -0.005(3) -0.016(3)
C32 0.029(4) 0.072(6) 0.059(5) 0.019(4) -0.009(3) -0.027(4)
C42 0.027(4) 0.066(6) 0.055(5) 0.001(4) 0.004(3) -0.003(4)
C52 0.043(5) 0.049(5) 0.056(5) -0.003(4) -0.004(4) -0.006(4)
C62 0.029(4) 0.031(4) 0.050(4) -0.002(3) -0.002(3) -0.008(3)
C72 0.033(4) 0.049(4) 0.060(5) 0.012(4) -0.017(3) -0.026(3)
C82 0.025(3) 0.031(3) 0.032(3) 0.008(3) -0.008(3) -0.020(3)
C92 0.042(4) 0.041(4) 0.041(4) 0.010(3) -0.014(3) -0.033(3)
C102 0.057(5) 0.067(5) 0.036(4) 0.015(4) -0.018(3) -0.047(4)
C112 0.065(5) 0.070(6) 0.028(4) -0.005(4) -0.002(3) -0.051(5)
C122 0.050(4) 0.052(5) 0.045(4) -0.010(4) -0.002(3) -0.031(4)
C132 0.028(3) 0.043(4) 0.037(4) -0.007(3) -0.002(3) -0.020(3)
C142 0.046(4) 0.044(4) 0.054(4) 0.024(3) -0.029(4) -0.025(4)
C152 0.022(3) 0.019(3) 0.050(4) 0.003(3) -0.012(3) -0.009(3)
C162 0.036(4) 0.035(3) 0.033(3) 0.008(3) -0.011(3) -0.025(3)
C172 0.027(3) 0.026(3) 0.043(4) -0.004(3) -0.007(3) -0.016(3)
C182 0.032(3) 0.032(3) 0.034(4) -0.005(3) -0.003(3) -0.023(3)
C192 0.034(4) 0.035(4) 0.036(4) -0.002(3) -0.007(3) -0.022(3)
C202 0.042(4) 0.037(5) 0.040(4) -0.007(4) -0.003(4) -0.020(4)
C212 0.050(4) 0.046(4) 0.039(5) -0.014(4) 0.001(4) -0.020(4)
C222 0.055(4) 0.048(4) 0.040(4) -0.011(4) 0.010(4) -0.026(4)
C232 0.046(4) 0.033(4) 0.036(4) -0.011(4) 0.002(4) -0.025(4)
C242 0.048(6) 0.034(5) 0.037(6) -0.001(4) -0.002(5) -0.018(5)
C18B 0.032(3) 0.032(3) 0.034(4) -0.005(3) -0.003(3) -0.023(3)
C19B 0.041(4) 0.035(4) 0.038(4) -0.009(4) 0.001(4) -0.021(4)
C20B 0.045(5) 0.040(5) 0.039(5) -0.011(5) 0.001(5) -0.020(4)
C21B 0.044(5) 0.037(6) 0.039(6) -0.015(5) -0.005(5) -0.020(5)
C22B 0.040(5) 0.034(5) 0.041(5) -0.004(4) -0.002(4) -0.021(4)
C23B 0.034(5) 0.031(5) 0.032(6) -0.001(5) -0.005(5) -0.025(5)
C24B 0.062(9) 0.044(8) 0.054(9) -0.011(7) 0.028(8) -0.027(8)
C252 0.023(3) 0.034(4) 0.034(3) 0.000(3) -0.007(3) -0.016(3)
C262 0.031(3) 0.038(4) 0.033(3) -0.003(3) -0.009(3) -0.019(3)
C272 0.036(4) 0.049(4) 0.039(4) -0.005(3) -0.007(3) -0.020(3)
C282 0.032(4) 0.071(6) 0.048(4) 0.001(4) -0.010(3) -0.023(4)
C292 0.027(3) 0.041(4) 0.057(5) 0.006(3) -0.012(3) -0.009(3)
C302 0.029(4) 0.034(4) 0.046(4) 0.002(3) -0.005(3) -0.019(3)
C312 0.041(4) 0.044(4) 0.045(4) -0.015(3) -0.012(3) -0.012(3)
C322 0.047(3) 0.064(4) 0.030(3) 0.006(3) 0.004(3) -0.027(3)
C332 0.050(4) 0.055(5) 0.024(4) 0.006(4) 0.004(4) -0.029(4)
C342 0.057(5) 0.046(6) 0.021(5) 0.005(4) -0.007(4) -0.026(5)
C352 0.062(5) 0.059(7) 0.030(8) 0.005(6) -0.002(5) -0.019(5)
C32B 0.047(3) 0.064(4) 0.030(3) 0.006(3) 0.004(3) -0.027(3)
C33B 0.049(4) 0.050(5) 0.028(5) 0.006(4) 0.002(4) -0.032(4)
C34B 0.054(5) 0.044(6) 0.022(5) 0.010(5) -0.007(4) -0.037(5)
C35B 0.062(5) 0.059(7) 0.030(8) 0.005(6) -0.002(5) -0.019(5)
S12 0.061(3) 0.037(2) 0.038(3) -0.016(2) 0.018(2) -0.036(2)
O12 0.111(6) 0.064(4) 0.046(4) -0.035(3) 0.020(5) -0.058(4)
O22 0.067(6) 0.030(6) 0.081(6) 0.005(5) 0.037(5) -0.019(5)
O32 0.047(5) 0.032(5) 0.066(6) -0.010(4) -0.005(4) -0.022(4)
C362 0.067(5) 0.042(5) 0.067(6) 0.000(5) 0.002(5) -0.030(4)
F12 0.081(6) 0.047(4) 0.044(4) -0.003(3) -0.013(4) -0.035(4)
F22 0.078(6) 0.057(6) 0.087(7) -0.002(5) -0.004(5) -0.005(5)
F32 0.106(6) 0.049(6) 0.053(5) -0.001(4) 0.013(5) -0.054(4)
S1B 0.059(4) 0.038(4) 0.030(3) -0.009(3) 0.004(3) -0.025(3)
O1B 0.111(6) 0.064(4) 0.046(4) -0.035(3) 0.020(5) -0.058(4)
O2B 0.066(8) 0.032(8) 0.072(8) 0.002(6) 0.023(7) -0.025(6)
O3B 0.042(7) 0.044(8) 0.054(7) -0.006(6) 0.000(6) -0.021(6)
C36B 0.065(5) 0.042(5) 0.059(5) -0.004(5) 0.010(5) -0.032(5)
F1B 0.077(7) 0.068(6) 0.088(7) 0.015(6) -0.019(6) -0.043(6)
F2B 0.077(7) 0.043(7) 0.092(9) 0.008(6) 0.011(7) -0.011(6)
F3B 0.089(7) 0.049(8) 0.060(7) -0.002(6) 0.021(6) -0.046(6)

loop_
_atom_type_symbol
_atom_type_description
_atom_type_scat_dispersion_real
_atom_type_scat_dispersion_imag
_atom_type_scat_source
C C 0.0033 0.0016 'International Tables Vol C Tables 4.2.6.8 and 6.1.1.4'
H H 0.0000 0.0000 'International Tables Vol C Tables 4.2.6.8 and 6.1.1.4'
F F 0.0171 0.0103 'International Tables Vol C Tables 4.2.6.8 and 6.1.1.4'
O O 0.0106 0.0060 'International Tables Vol C Tables 4.2.6.8 and 6.1.1.4'
P P 0.1023 0.0942 'International Tables Vol C Tables 4.2.6.8 and 6.1.1.4'
Pd Pd -0.9988 1.0072 'International Tables Vol C Tables 4.2.6.8 and 6.1.1.4'
S S 0.1246 0.1234 'International Tables Vol C Tables 4.2.6.8 and 6.1.1.4'

loop_
_geom_angle_atom_site_label_1
_geom_angle_atom_site_label_2
_geom_angle_atom_site_label_3
_geom_angle
C321 Pd1 C331 35.9(3)
C321 Pd1 C33A 35.4(4)
C331 Pd1 C33A 19.3(7)
C321 Pd1 C34A 66.8(6)
C331 Pd1 C34A 31.7(6)
C33A Pd1 C34A 36.3(4)
C321 Pd1 C341 65.5(3)
C331 Pd1 C341 36.6(3)
C33A Pd1 C341 30.3(4)
C34A Pd1 C341 18.2(6)
C321 Pd1 P11 95.80(19)
C331 Pd1 P11 130.0(2)
C33A Pd1 P11 129.2(4)
C34A Pd1 P11 161.4(6)
C341 Pd1 P11 157.6(3)
C321 Pd1 P21 166.8(2)
C331 Pd1 P21 134.8(2)
C33A Pd1 P21 131.9(4)
C34A Pd1 P21 103.2(6)
C341 Pd1 P21 102.2(2)
P11 Pd1 P21 94.97(5)
C11 P11 C81 107.2(3)
C11 P11 C151 105.4(3)
C81 P11 C151 102.1(3)
C11 P11 Pd1 113.79(18)
C81 P11 Pd1 118.9(2)
C151 P11 Pd1 108.0(2)
C171 P21 C251 102.7(3)
C171 P21 C181 104.5(3)
C251 P21 C181 103.6(3)
C171 P21 Pd1 111.5(2)
C251 P21 Pd1 116.6(2)
C181 P21 Pd1 116.4(2)
C61 C11 C21 119.7(5)
C61 C11 P11 119.2(5)
C21 C11 P11 121.1(5)
C31 C21 C11 116.9(6)
C31 C21 C71 120.5(6)
C11 C21 C71 122.6(6)
C41 C31 C21 122.8(6)
C41 C31 H31 118.6
C21 C31 H31 118.6
C31 C41 C51 120.1(6)
C31 C41 H41 120.0
C51 C41 H41 120.0
C61 C51 C41 119.9(7)
C61 C51 H51 120.1
C41 C51 H51 120.1
C51 C61 C11 120.5(6)
C51 C61 H61 119.7
C11 C61 H61 119.7
C21 C71 H71A 109.5
C21 C71 H71B 109.5
H71A C71 H71B 109.5
C21 C71 H71C 109.5
H71A C71 H71C 109.5
H71B C71 H71C 109.5
C131 C81 C91 118.8(5)
C131 C81 P11 116.7(4)
C91 C81 P11 124.3(5)
C101 C91 C81 117.7(6)
C101 C91 C141 118.1(5)
C81 C91 C141 124.2(5)
C111 C101 C91 121.7(6)
C111 C101 H101 119.2
C91 C101 H101 119.2
C121 C111 C101 120.0(6)
C121 C111 H111 120.0
C101 C111 H111 120.0
C111 C121 C131 119.9(6)
C111 C121 H121 120.0
C131 C121 H121 120.0
C121 C131 C81 121.8(6)
C121 C131 H131 119.1
C81 C131 H131 119.1
C91 C141 H14A 109.5
C91 C141 H14B 109.5
H14A C141 H14B 109.5
C91 C141 H14C 109.5
H14A C141 H14C 109.5
H14B C141 H14C 109.5
C161 C151 P11 113.0(4)
C161 C151 H15A 109.0
P11 C151 H15A 109.0
C161 C151 H15B 109.0
P11 C151 H15B 109.0
H15A C151 H15B 107.8
C171 C161 C151 113.6(5)
C171 C161 H16A 108.8
C151 C161 H16A 108.8
C171 C161 H16B 108.8
C151 C161 H16B 108.8
H16A C161 H16B 107.7
C161 C171 P21 116.5(4)
C161 C171 H17A 108.2
P21 C171 H17A 108.2
C161 C171 H17B 108.2
P21 C171 H17B 108.2
H17A C171 H17B 107.3
C231 C181 C191 120.6(6)
C231 C181 P21 120.6(5)
C191 C181 P21 118.8(5)
C181 C191 C201 117.0(6)
C181 C191 C241 123.4(6)
C201 C191 C241 119.5(6)
C211 C201 C191 122.1(7)
C211 C201 H201 118.9
C191 C201 H201 118.9
C201 C211 C221 119.4(7)
C201 C211 H211 120.3
C221 C211 H211 120.3
C231 C221 C211 120.9(8)
C231 C221 H221 119.5
C211 C221 H221 119.5
C221 C231 C181 119.9(7)
C221 C231 H231 120.1
C181 C231 H231 120.1
C191 C241 H24A 109.5
C191 C241 H24B 109.5
H24A C241 H24B 109.5
C191 C241 H24C 109.5
H24A C241 H24C 109.5
H24B C241 H24C 109.5
C261 C251 C301 118.3(6)
C261 C251 P21 121.8(4)
C301 C251 P21 119.8(5)
C271 C261 C251 118.5(6)
C271 C261 C311 118.3(6)
C251 C261 C311 123.2(5)
C281 C271 C261 122.6(7)
C281 C271 H271 118.7
C261 C271 H271 118.7
C291 C281 C271 119.0(6)
C291 C281 H281 120.5
C271 C281 H281 120.5
C281 C291 C301 119.7(6)
C281 C291 H291 120.1
C301 C291 H291 120.1
C291 C301 C251 121.8(6)
C291 C301 H301 119.1
C251 C301 H301 119.1
C261 C311 H31A 109.5
C261 C311 H31B 109.5
H31A C311 H31B 109.5
C261 C311 H31C 109.5
H31A C311 H31C 109.5
H31B C311 H31C 109.5
C331 C321 Pd1 72.9(5)
C331 C321 H32A 120.0
Pd1 C321 H32A 73.2
C331 C321 H32B 120.0
Pd1 C321 H32B 125.7
H32A C321 H32B 120.0
C321 C331 C341 122.7(8)
C321 C331 Pd1 71.2(4)
C341 C331 Pd1 75.8(5)
C321 C331 H331 118.7
C341 C331 H331 118.7
Pd1 C331 H331 126.4
C331 C341 C351 121.3(11)
C331 C341 Pd1 67.6(5)
C351 C341 Pd1 125.6(11)
C331 C341 H341 119.3
C351 C341 H341 119.3
Pd1 C341 H341 78.1
C34A C33A Pd1 73.1(14)
C34A C33A H33A 117.1
Pd1 C33A H33A 135.2
C33A C34A C35A 120.5(18)
C33A C34A Pd1 70.6(14)
C35A C34A Pd1 130(4)
C33A C34A H34A 119.7
C35A C34A H34A 119.7
Pd1 C34A H34A 71.6
C34A C35A H35D 109.5
C34A C35A H35E 109.5
H35D C35A H35E 109.5
C34A C35A H35F 109.5
H35D C35A H35F 109.5
H35E C35A H35F 109.5
O31 S11 O11 116.7(8)
O31 S11 O21 114.9(8)
O11 S11 O21 113.9(8)
O31 S11 C361 102.6(7)
O11 S11 C361 104.0(6)
O21 S11 C361 102.1(7)
F11 C361 F21 105.9(11)
F11 C361 F31 108.4(12)
F21 C361 F31 105.2(9)
F11 C361 S11 112.2(8)
F21 C361 S11 112.3(9)
F31 C361 S11 112.4(9)
O1A S1A O3A 116.2(7)
O1A S1A O2A 114.6(9)
O3A S1A O2A 115.1(8)
O1A S1A C36A 103.8(7)
O3A S1A C36A 101.9(7)
O2A S1A C36A 102.4(7)
F1A C36A F2A 106.8(11)
F1A C36A F3A 107.7(12)
F2A C36A F3A 104.4(10)
F1A C36A S1A 111.2(7)
F2A C36A S1A 113.2(10)
F3A C36A S1A 113.1(10)
C33B Pd2 C322 36.2(3)
C33B Pd2 C332 20.4(5)
C322 Pd2 C332 36.1(3)
C33B Pd2 C34B 37.5(4)
C322 Pd2 C34B 67.9(4)
C332 Pd2 C34B 32.3(5)
C33B Pd2 C342 30.5(4)
C322 Pd2 C342 66.2(4)
C332 Pd2 C342 36.2(4)
C34B Pd2 C342 17.4(4)
C33B Pd2 P12 132.0(3)
C322 Pd2 P12 97.2(2)
C332 Pd2 P12 130.5(3)
C34B Pd2 P12 160.9(4)
C342 Pd2 P12 162.3(3)
C33B Pd2 P22 131.6(3)
C322 Pd2 P22 165.5(2)
C332 Pd2 P22 129.4(3)
C34B Pd2 P22 97.9(3)
C342 Pd2 P22 101.1(3)
P12 Pd2 P22 96.09(6)
C12 P12 C152 105.8(3)
C12 P12 C82 107.5(3)
C152 P12 C82 100.4(3)
C12 P12 Pd2 114.7(2)
C152 P12 Pd2 108.8(2)
C82 P12 Pd2 118.0(2)
C172 P22 C252 102.0(3)
C172 P22 C182 102.2(4)
C252 P22 C182 105.2(5)
C172 P22 C18B 116.3(6)
C252 P22 C18B 104.0(9)
C172 P22 Pd2 111.6(2)
C252 P22 Pd2 115.8(2)
C182 P22 Pd2 118.0(4)
C18B P22 Pd2 107.1(6)
C22 C12 C62 119.7(6)
C22 C12 P12 121.6(5)
C62 C12 P12 118.6(5)
C32 C22 C12 118.6(7)
C32 C22 C72 118.6(7)
C12 C22 C72 122.8(6)
C22 C32 C42 121.7(7)
C22 C32 H32 119.1
C42 C32 H32 119.1
C52 C42 C32 120.0(7)
C52 C42 H42 120.0
C32 C42 H42 120.0
C42 C52 C62 119.3(8)
C42 C52 H52 120.4
C62 C52 H52 120.4
C52 C62 C12 120.6(7)
C52 C62 H62 119.7
C12 C62 H62 119.7
C22 C72 H72A 109.5
C22 C72 H72B 109.5
H72A C72 H72B 109.5
C22 C72 H72C 109.5
H72A C72 H72C 109.5
H72B C72 H72C 109.5
C132 C82 C92 118.9(6)
C132 C82 P12 116.1(4)
C92 C82 P12 124.4(5)
C102 C92 C82 116.9(7)
C102 C92 C142 119.0(6)
C82 C92 C142 123.9(6)
C112 C102 C92 124.3(7)
C112 C102 H102 117.9
C92 C102 H102 117.9
C102 C112 C122 118.7(7)
C102 C112 H112 120.7
C122 C112 H112 120.7
C132 C122 C112 118.4(7)
C132 C122 H122 120.8
C112 C122 H122 120.8
C122 C132 C82 122.7(7)
C122 C132 H132 118.6
C82 C132 H132 118.6
C92 C142 H14D 109.5
C92 C142 H14E 109.5
H14D C142 H14E 109.5
C92 C142 H14F 109.5
H14D C142 H14F 109.5
H14E C142 H14F 109.5
C162 C152 P12 113.6(4)
C162 C152 H15C 108.8
P12 C152 H15C 108.8
C162 C152 H15D 108.8
P12 C152 H15D 108.8
H15C C152 H15D 107.7
C152 C162 C172 113.5(5)
C152 C162 H16C 108.9
C172 C162 H16C 108.9
C152 C162 H16D 108.9
C172 C162 H16D 108.9
H16C C162 H16D 107.7
C162 C172 P22 116.8(4)
C162 C172 H17C 108.1
P22 C172 H17C 108.1
C162 C172 H17D 108.1
P22 C172 H17D 108.1
H17C C172 H17D 107.3
C232 C182 C192 119.5(8)
C232 C182 P22 121.1(7)
C192 C182 P22 119.5(7)
C182 C192 C202 118.2(9)
C182 C192 C242 123.6(9)
C202 C192 C242 118.2(9)
C212 C202 C192 121.2(9)
C212 C202 H202 119.4
C192 C202 H202 119.4
C222 C212 C202 120.6(10)
C222 C212 H212 119.7
C202 C212 H212 119.7
C212 C222 C232 119.9(10)
C212 C222 H222 120.1
C232 C222 H222 120.1
C182 C232 C222 120.7(9)
C182 C232 H232 119.7
C222 C232 H232 119.7
C23B C18B C19B 119.3(10)
C23B C18B P22 114.7(9)
C19B C18B P22 125.8(10)
C18B C19B C20B 118.0(11)
C18B C19B C24B 124.0(11)
C20B C19B C24B 117.9(11)
C21B C20B C19B 121.2(12)
C21B C20B H20B 119.4
C19B C20B H20B 119.4
C22B C21B C20B 120.7(12)
C22B C21B H21B 119.6
C20B C21B H21B 119.6
C21B C22B C23B 119.6(12)
C21B C22B H22B 120.2
C23B C22B H22B 120.2
C18B C23B C22B 120.8(12)
C18B C23B H23B 119.6
C22B C23B H23B 119.6
C19B C24B H24G 109.5
C19B C24B H24H 109.5
H24G C24B H24H 109.5
C19B C24B H24I 109.5
H24G C24B H24I 109.5
H24H C24B H24I 109.5
C302 C252 C262 120.0(6)
C302 C252 P22 119.9(5)
C262 C252 P22 120.0(5)
C272 C262 C252 117.6(6)
C272 C262 C312 118.1(6)
C252 C262 C312 124.2(6)
C282 C272 C262 122.1(7)
C282 C272 H272 118.9
C262 C272 H272 118.9
C272 C282 C292 120.5(7)
C272 C282 H282 119.8
C292 C282 H282 119.8
C282 C292 C302 119.1(7)
C282 C292 H292 120.5
C302 C292 H292 120.5
C292 C302 C252 120.6(6)
C292 C302 H302 119.7
C252 C302 H302 119.7
C262 C312 H31D 109.5
C262 C312 H31E 109.5
H31D C312 H31E 109.5
C262 C312 H31F 109.5
H31D C312 H31F 109.5
H31E C312 H31F 109.5
C332 C322 Pd2 72.4(6)
C332 C322 H32E 116.3
Pd2 C322 H32E 116.3
C332 C322 H32F 116.3
Pd2 C322 H32F 116.3
H32E C322 H32F 113.3
C322 C332 C342 125.2(10)
C322 C332 Pd2 71.4(6)
C342 C332 Pd2 75.8(8)
C322 C332 H332 117.4
C342 C332 H332 117.4
Pd2 C332 H332 127.8
C332 C342 C352 123.2(12)
C332 C342 Pd2 68.0(7)
C352 C342 Pd2 128.1(15)
C332 C342 H342 118.4
C352 C342 H342 118.4
Pd2 C342 H342 75.2
C34B C33B Pd2 74.5(9)
C34B C33B H33B 116.5
Pd2 C33B H33B 127.5
C33B C34B C35B 120.7(15)
C33B C34B Pd2 68.0(8)
C35B C34B Pd2 125.6(15)
C33B C34B H34B 119.6
C35B C34B H34B 119.6
Pd2 C34B H34B 77.9
C34B C35B H35J 109.5
C34B C35B H35K 109.5
H35J C35B H35K 109.5
C34B C35B H35L 109.5
H35J C35B H35L 109.5
H35K C35B H35L 109.5
O32 S12 O12 114.9(7)
O32 S12 O22 113.6(7)
O12 S12 O22 115.7(7)
O32 S12 C362 101.2(6)
O12 S12 C362 104.8(6)
O22 S12 C362 104.4(7)
F32 C362 F12 107.9(11)
F32 C362 F22 106.0(9)
F12 C362 F22 103.5(10)
F32 C362 S12 114.3(9)
F12 C362 S12 110.5(7)
F22 C362 S12 113.9(9)
O3B S1B O2B 115.3(9)
O3B S1B O1B 119.0(10)
O2B S1B O1B 114.2(9)
O3B S1B C36B 102.7(8)
O2B S1B C36B 103.9(8)
O1B S1B C36B 97.6(8)
F3B C36B F1B 111.5(13)
F3B C36B F2B 106.3(11)
F1B C36B F2B 104.1(12)
F3B C36B S1B 115.6(11)
F1B C36B S1B 111.6(9)
F2B C36B S1B 106.9(10)

loop_
_geom_bond_atom_site_label_1
_geom_bond_atom_site_label_2
_geom_bond_distance
Pd1 C321 2.162(6)
Pd1 C331 2.183(8)
Pd1 C33A 2.24(2)
Pd1 C34A 2.27(2)
Pd1 C341 2.288(9)
Pd1 P11 2.2965(15)
Pd1 P21 2.3307(16)
P11 C11 1.814(6)
P11 C81 1.815(6)
P11 C151 1.827(5)
P21 C171 1.818(6)
P21 C251 1.824(6)
P21 C181 1.838(6)
C11 C61 1.405(9)
C11 C21 1.412(8)
C21 C31 1.402(9)
C21 C71 1.498(9)
C31 C41 1.352(9)
C31 H31 0.9500
C41 C51 1.380(10)
C41 H41 0.9500
C51 C61 1.373(9)
C51 H51 0.9500
C61 H61 0.9500
C71 H71A 0.9800
C71 H71B 0.9800
C71 H71C 0.9800
C81 C131 1.384(8)
C81 C91 1.412(8)
C91 C101 1.401(9)
C91 C141 1.504(9)
C101 C111 1.380(10)
C101 H101 0.9500
C111 C121 1.355(10)
C111 H111 0.9500
C121 C131 1.378(9)
C121 H121 0.9500
C131 H131 0.9500
C141 H14A 0.9800
C141 H14B 0.9800
C141 H14C 0.9800
C151 C161 1.531(8)
C151 H15A 0.9900
C151 H15B 0.9900
C161 C171 1.529(8)
C161 H16A 0.9900
C161 H16B 0.9900
C171 H17A 0.9900
C171 H17B 0.9900
C181 C231 1.382(9)
C181 C191 1.393(8)
C191 C201 1.417(10)
C191 C241 1.476(9)
C201 C211 1.343(11)
C201 H201 0.9500
C211 C221 1.378(10)
C211 H211 0.9500
C221 C231 1.369(10)
C221 H221 0.9500
C231 H231 0.9500
C241 H24A 0.9800
C241 H24B 0.9800
C241 H24C 0.9800
C251 C261 1.395(8)
C251 C301 1.396(8)
C261 C271 1.385(9)
C261 C311 1.520(9)
C271 C281 1.373(10)
C271 H271 0.9500
C281 C291 1.368(10)
C281 H281 0.9500
C291 C301 1.377(9)
C291 H291 0.9500
C301 H301 0.9500
C311 H31A 0.9800
C311 H31B 0.9800
C311 H31C 0.9800
C321 C331 1.339(10)
C321 H32A 0.9500
C321 H32B 0.9500
C331 C341 1.407(11)
C331 H331 0.9500
C341 C351 1.453(14)
C341 H341 0.9500
C351 H35A 0.9800
C351 H35B 0.9800
C351 H35C 0.9800
C33A C34A 1.405(14)
C33A H33A 0.9500
C34A C35A 1.455(16)
C34A H34A 0.9500
C35A H35D 0.9800
C35A H35E 0.9800
C35A H35F 0.9800
S11 O31 1.426(7)
S11 O11 1.428(8)
S11 O21 1.438(8)
S11 C361 1.806(12)
C361 F11 1.315(13)
C361 F21 1.319(11)
C361 F31 1.336(10)
S1A O1A 1.427(8)
S1A O3A 1.430(8)
S1A O2A 1.436(8)
S1A C36A 1.807(12)
C36A F1A 1.318(13)
C36A F2A 1.320(11)
C36A F3A 1.333(11)
Pd2 C33B 2.127(15)
Pd2 C322 2.178(7)
Pd2 C332 2.191(12)
Pd2 C34B 2.211(14)
Pd2 C342 2.290(13)
Pd2 P12 2.3048(16)
Pd2 P22 2.3264(16)
P12 C12 1.814(6)
P12 C152 1.820(6)
P12 C82 1.828(6)
P22 C172 1.822(6)
P22 C252 1.835(6)
P22 C182 1.837(7)
P22 C18B 1.840(9)
C12 C22 1.397(9)
C12 C62 1.399(9)
C22 C32 1.372(10)
C22 C72 1.504(10)
C32 C42 1.398(11)
C32 H32 0.9500
C42 C52 1.366(12)
C42 H42 0.9500
C52 C62 1.394(10)
C52 H52 0.9500
C62 H62 0.9500
C72 H72A 0.9800
C72 H72B 0.9800
C72 H72C 0.9800
C82 C132 1.384(9)
C82 C92 1.412(8)
C92 C102 1.372(10)
C92 C142 1.491(10)
C102 C112 1.370(11)
C102 H102 0.9500
C112 C122 1.391(10)
C112 H112 0.9500
C122 C132 1.376(9)
C122 H122 0.9500
C132 H132 0.9500
C142 H14D 0.9800
C142 H14E 0.9800
C142 H14F 0.9800
C152 C162 1.530(8)
C152 H15C 0.9900
C152 H15D 0.9900
C162 C172 1.532(8)
C162 H16C 0.9900
C162 H16D 0.9900
C172 H17C 0.9900
C172 H17D 0.9900
C182 C232 1.389(13)
C182 C192 1.396(12)
C192 C202 1.399(14)
C192 C242 1.477(13)
C202 C212 1.381(12)
C202 H202 0.9500
C212 C222 1.343(15)
C212 H212 0.9500
C222 C232 1.395(13)
C222 H222 0.9500
C232 H232 0.9500
C242 H24D 0.9800
C242 H24E 0.9800
C242 H24F 0.9800
C18B C23B 1.391(15)
C18B C19B 1.395(14)
C19B C20B 1.401(15)
C19B C24B 1.476(14)
C20B C21B 1.379(14)
C20B H20B 0.9500
C21B C22B 1.337(17)
C21B H21B 0.9500
C22B C23B 1.397(14)
C22B H22B 0.9500
C23B H23B 0.9500
C24B H24G 0.9800
C24B H24H 0.9800
C24B H24I 0.9800
C252 C302 1.391(9)
C252 C262 1.402(8)
C262 C272 1.380(9)
C262 C312 1.506(9)
C272 C282 1.369(10)
C272 H272 0.9500
C282 C292 1.371(10)
C282 H282 0.9500
C292 C302 1.385(9)
C292 H292 0.9500
C302 H302 0.9500
C312 H31D 0.9800
C312 H31E 0.9800
C312 H31F 0.9800
C322 C332 1.354(12)
C322 H32E 0.9900
C322 H32F 0.9900
C332 C342 1.396(13)
C332 H332 0.9500
C342 C352 1.496(14)
C342 H342 0.9500
C352 H35G 0.9800
C352 H35H 0.9800
C352 H35I 0.9800
C33B C34B 1.398(13)
C33B H33B 0.9500
C34B C35B 1.503(15)
C34B H34B 0.9500
C35B H35J 0.9800
C35B H35K 0.9800
C35B H35L 0.9800
S12 O32 1.425(7)
S12 O12 1.425(7)
S12 O22 1.431(8)
S12 C362 1.791(11)
C362 F32 1.309(11)
C362 F12 1.332(11)
C362 F22 1.358(12)
S1B O3B 1.408(9)
S1B O2B 1.431(9)
S1B O1B 1.434(8)
S1B C36B 1.800(11)
C36B F3B 1.301(12)
C36B F1B 1.313(12)
C36B F2B 1.366(13)

loop_
_geom_torsion_atom_site_label_1
_geom_torsion_atom_site_label_2
_geom_torsion_atom_site_label_3
_geom_torsion_atom_site_label_4
_geom_torsion
C321 Pd1 P11 C11 12.6(3)
C331 Pd1 P11 C11 24.8(4)
C33A Pd1 P11 C11 -0.3(9)
C34A Pd1 P11 C11 33(2)
C341 Pd1 P11 C11 -19.6(7)
P21 Pd1 P11 C11 -159.8(2)
C321 Pd1 P11 C81 -115.2(3)
C331 Pd1 P11 C81 -103.0(4)
C33A Pd1 P11 C81 -128.1(9)
C34A Pd1 P11 C81 -95(2)
C341 Pd1 P11 C81 -147.4(7)
P21 Pd1 P11 C81 72.5(2)
C321 Pd1 P11 C151 129.3(3)
C331 Pd1 P11 C151 141.4(4)
C33A Pd1 P11 C151 116.4(9)
C34A Pd1 P11 C151 150(2)
C341 Pd1 P11 C151 97.0(7)
P21 Pd1 P11 C151 -43.1(2)
C321 Pd1 P21 C171 -107.1(9)
C331 Pd1 P21 C171 -147.4(4)
C33A Pd1 P21 C171 -121.1(9)
C34A Pd1 P21 C171 -146.6(7)
C341 Pd1 P21 C171 -128.0(3)
P11 Pd1 P21 C171 37.5(2)
C321 Pd1 P21 C251 10.3(9)
C331 Pd1 P21 C251 -30.0(4)
C33A Pd1 P21 C251 -3.7(9)
C34A Pd1 P21 C251 -29.2(7)
C341 Pd1 P21 C251 -10.6(3)
P11 Pd1 P21 C251 154.9(2)
C321 Pd1 P21 C181 133.2(9)
C331 Pd1 P21 C181 92.9(4)
C33A Pd1 P21 C181 119.2(9)
C34A Pd1 P21 C181 93.6(7)
C341 Pd1 P21 C181 112.2(4)
P11 Pd1 P21 C181 -82.3(2)
C81 P11 C11 C61 -130.5(5)
C151 P11 C11 C61 -22.2(5)
Pd1 P11 C11 C61 95.9(5)
C81 P11 C11 C21 52.2(5)
C151 P11 C11 C21 160.5(5)
Pd1 P11 C11 C21 -81.3(5)
C61 C11 C21 C31 3.1(8)
P11 C11 C21 C31 -179.7(4)
C61 C11 C21 C71 -176.9(6)
P11 C11 C21 C71 0.3(8)
C11 C21 C31 C41 -1.2(9)
C71 C21 C31 C41 178.8(6)
C21 C31 C41 C51 -0.8(10)
C31 C41 C51 C61 0.7(11)
C41 C51 C61 C11 1.3(10)
C21 C11 C61 C51 -3.2(9)
P11 C11 C61 C51 179.5(5)
C11 P11 C81 C131 -137.5(5)
C151 P11 C81 C131 112.0(5)
Pd1 P11 C81 C131 -6.7(5)
C11 P11 C81 C91 47.3(5)
C151 P11 C81 C91 -63.3(5)
Pd1 P11 C81 C91 178.0(4)
C131 C81 C91 C101 -3.7(8)
P11 C81 C91 C101 171.5(4)
C131 C81 C91 C141 175.5(5)
P11 C81 C91 C141 -9.3(8)
C81 C91 C101 C111 0.5(9)
C141 C91 C101 C111 -178.7(6)
C91 C101 C111 C121 2.5(9)
C101 C111 C121 C131 -2.4(10)
C111 C121 C131 C81 -0.8(9)
C91 C81 C131 C121 3.9(9)
P11 C81 C131 C121 -171.7(5)
C11 P11 C151 C161 -170.9(4)
C81 P11 C151 C161 -59.0(5)
Pd1 P11 C151 C161 67.1(4)
P11 C151 C161 C171 -80.2(5)
C151 C161 C171 P21 71.5(6)
C251 P21 C171 C161 -177.8(4)
C181 P21 C171 C161 74.3(5)
Pd1 P21 C171 C161 -52.3(5)
C171 P21 C181 C231 13.2(6)
C251 P21 C181 C231 -94.0(6)
Pd1 P21 C181 C231 136.7(5)
C171 P21 C181 C191 -167.8(5)
C251 P21 C181 C191 85.0(5)
Pd1 P21 C181 C191 -44.4(6)
C231 C181 C191 C201 2.3(9)
P21 C181 C191 C201 -176.7(5)
C231 C181 C191 C241 178.8(7)
P21 C181 C191 C241 -0.2(9)
C181 C191 C201 C211 -3.5(11)
C241 C191 C201 C211 179.8(7)
C191 C201 C211 C221 1.7(13)
C201 C211 C221 C231 1.5(14)
C211 C221 C231 C181 -2.7(13)
C191 C181 C231 C221 0.7(11)
P21 C181 C231 C221 179.7(6)
C171 P21 C251 C261 66.2(5)
C181 P21 C251 C261 174.8(5)
Pd1 P21 C251 C261 -55.9(5)
C171 P21 C251 C301 -115.7(5)
C181 P21 C251 C301 -7.1(6)
Pd1 P21 C251 C301 122.2(5)
C301 C251 C261 C271 0.8(9)
P21 C251 C261 C271 178.9(5)
C301 C251 C261 C311 179.3(6)
P21 C251 C261 C311 -2.6(8)
C251 C261 C271 C281 -1.4(10)
C311 C261 C271 C281 180.0(6)
C261 C271 C281 C291 0.3(11)
C271 C281 C291 C301 1.4(10)
C281 C291 C301 C251 -2.1(10)
C261 C251 C301 C291 1.0(9)
P21 C251 C301 C291 -177.2(5)
C33A Pd1 C321 C331 -33.4(11)
C34A Pd1 C321 C331 -9.0(9)
C341 Pd1 C321 C331 -28.9(6)
P11 Pd1 C321 C331 164.0(5)
P21 Pd1 C321 C331 -51.4(12)
Pd1 C321 C331 C341 58.2(9)
C33A Pd1 C331 C321 74.9(10)
C34A Pd1 C331 C321 164.0(15)
C341 Pd1 C331 C321 132.4(9)
P11 Pd1 C331 C321 -20.9(7)
P21 Pd1 C331 C321 165.4(4)
C321 Pd1 C331 C341 -132.4(9)
C33A Pd1 C331 C341 -57.6(10)
C34A Pd1 C331 C341 31.6(12)
P11 Pd1 C331 C341 -153.4(5)
P21 Pd1 C331 C341 33.0(8)
C321 C331 C341 C351 -175.2(12)
Pd1 C331 C341 C351 -119.1(14)
C321 C331 C341 Pd1 -56.1(8)
C321 Pd1 C341 C331 28.4(5)
C33A Pd1 C341 C331 33.5(13)
C34A Pd1 C341 C331 -61.7(18)
P11 Pd1 C341 C331 64.1(10)
P21 Pd1 C341 C331 -156.7(6)
C321 Pd1 C341 C351 141.8(13)
C331 Pd1 C341 C351 113.4(14)
C33A Pd1 C341 C351 146.9(19)
C34A Pd1 C341 C351 52(2)
P11 Pd1 C341 C351 177.5(10)
P21 Pd1 C341 C351 -43.3(12)
C321 Pd1 C33A C34A 140(2)
C331 Pd1 C33A C34A 62.5(15)
C341 Pd1 C33A C34A -31.7(12)
P11 Pd1 C33A C34A 162.8(12)
P21 Pd1 C33A C34A -45.2(18)
Pd1 C33A C34A C35A 126(5)
C321 Pd1 C34A C33A -23.8(13)
C331 Pd1 C34A C33A -33.9(12)
C341 Pd1 C34A C33A 58.1(15)
P11 Pd1 C34A C33A -46(3)
P21 Pd1 C34A C33A 147.1(13)
C321 Pd1 C34A C35A -138(2)
C331 Pd1 C34A C35A -148(3)
C33A Pd1 C34A C35A -114(3)
C341 Pd1 C34A C35A -56(3)
P11 Pd1 C34A C35A -160(3)
P21 Pd1 C34A C35A 33(2)
O31 S11 C361 F11 -43.2(12)
O11 S11 C361 F11 -165.2(11)
O21 S11 C361 F11 76.1(12)
O31 S11 C361 F21 76.0(12)
O11 S11 C361 F21 -46.1(11)
O21 S11 C361 F21 -164.8(11)
O31 S11 C361 F31 -165.6(11)
O11 S11 C361 F31 72.3(12)
O21 S11 C361 F31 -46.4(12)
O1A S1A C36A F1A -179.8(10)
O3A S1A C36A F1A -58.8(11)
O2A S1A C36A F1A 60.6(12)
O1A S1A C36A F2A -59.6(12)
O3A S1A C36A F2A 61.5(12)
O2A S1A C36A F2A -179.2(12)
O1A S1A C36A F3A 58.9(12)
O3A S1A C36A F3A 179.9(11)
O2A S1A C36A F3A -60.7(13)
C33B Pd2 P12 C12 -28.0(6)
C322 Pd2 P12 C12 -16.6(3)
C332 Pd2 P12 C12 -0.8(5)
C34B Pd2 P12 C12 20.8(10)
C342 Pd2 P12 C12 -36.2(10)
P22 Pd2 P12 C12 157.7(2)
C33B Pd2 P12 C152 -146.2(6)
C322 Pd2 P12 C152 -134.9(3)
C332 Pd2 P12 C152 -119.1(5)
C34B Pd2 P12 C152 -97.5(10)
C342 Pd2 P12 C152 -154.5(10)
P22 Pd2 P12 C152 39.4(2)
C33B Pd2 P12 C82 100.4(6)
C322 Pd2 P12 C82 111.7(3)
C332 Pd2 P12 C82 127.5(5)
C34B Pd2 P12 C82 149.1(10)
C342 Pd2 P12 C82 92.1(10)
P22 Pd2 P12 C82 -74.0(2)
C33B Pd2 P22 C172 151.5(6)
C322 Pd2 P22 C172 122.6(9)
C332 Pd2 P22 C172 124.7(5)
C34B Pd2 P22 C172 132.8(4)
C342 Pd2 P22 C172 150.1(4)
P12 Pd2 P22 C172 -34.1(2)
C33B Pd2 P22 C252 35.3(6)
C322 Pd2 P22 C252 6.4(9)
C332 Pd2 P22 C252 8.6(5)
C34B Pd2 P22 C252 16.7(5)
C342 Pd2 P22 C252 34.0(4)
P12 Pd2 P22 C252 -150.3(2)
C33B Pd2 P22 C182 -90.6(7)
C322 Pd2 P22 C182 -119.5(10)
C332 Pd2 P22 C182 -117.3(6)
C34B Pd2 P22 C182 -109.2(6)
C342 Pd2 P22 C182 -91.9(5)
P12 Pd2 P22 C182 83.8(4)
C33B Pd2 P22 C18B -80.2(10)
C322 Pd2 P22 C18B -109.1(12)
C332 Pd2 P22 C18B -106.9(9)
C34B Pd2 P22 C18B -98.8(9)
C342 Pd2 P22 C18B -81.5(9)
P12 Pd2 P22 C18B 94.2(8)
C152 P12 C12 C22 -159.4(5)
C82 P12 C12 C22 -52.8(6)
Pd2 P12 C12 C22 80.6(5)
C152 P12 C12 C62 23.2(6)
C82 P12 C12 C62 129.8(5)
Pd2 P12 C12 C62 -96.7(5)
C62 C12 C22 C32 -2.4(10)
P12 C12 C22 C32 -179.7(5)
C62 C12 C22 C72 178.1(6)
P12 C12 C22 C72 0.7(9)
C12 C22 C32 C42 1.6(11)
C72 C22 C32 C42 -178.9(7)
C22 C32 C42 C52 1.3(12)
C32 C42 C52 C62 -3.2(12)
C42 C52 C62 C12 2.3(12)
C22 C12 C62 C52 0.5(10)
P12 C12 C62 C52 177.9(6)
C12 P12 C82 C132 140.6(5)
C152 P12 C82 C132 -109.0(5)
Pd2 P12 C82 C132 9.0(5)
C12 P12 C82 C92 -48.3(6)
C152 P12 C82 C92 62.1(5)
Pd2 P12 C82 C92 -179.9(4)
C132 C82 C92 C102 1.7(8)
P12 C82 C92 C102 -169.1(5)
C132 C82 C92 C142 -174.1(6)
P12 C82 C92 C142 15.0(9)
C82 C92 C102 C112 1.3(10)
C142 C92 C102 C112 177.4(6)
C92 C102 C112 C122 -3.4(11)
C102 C112 C122 C132 2.3(10)
C112 C122 C132 C82 0.7(10)
C92 C82 C132 C122 -2.7(9)
P12 C82 C132 C122 168.9(5)
C12 P12 C152 C162 171.9(4)
C82 P12 C152 C162 60.2(5)
Pd2 P12 C152 C162 -64.4(5)
P12 C152 C162 C172 80.4(6)
C152 C162 C172 P22 -72.5(6)
C252 P22 C172 C162 175.1(5)
C182 P22 C172 C162 -76.1(6)
C18B P22 C172 C162 -72.4(10)
Pd2 P22 C172 C162 50.9(5)
C172 P22 C182 C232 -12.5(12)
C252 P22 C182 C232 93.7(11)
C18B P22 C182 C232 -179(6)
Pd2 P22 C182 C232 -135.4(10)
C172 P22 C182 C192 166.6(10)
C252 P22 C182 C192 -87.1(11)
C18B P22 C182 C192 0(4)
Pd2 P22 C182 C192 43.8(12)
C232 C182 C192 C202 -1.9(18)
P22 C182 C192 C202 178.9(10)
C232 C182 C192 C242 177.5(11)
P22 C182 C192 C242 -1.7(16)
C182 C192 C202 C212 0.6(19)
C242 C192 C202 C212 -178.8(12)
C192 C202 C212 C222 1(2)
C202 C212 C222 C232 0(2)
C192 C182 C232 C222 2.1(19)
P22 C182 C232 C222 -178.8(9)
C212 C222 C232 C182 -0.9(19)
C172 P22 C18B C23B 151.5(15)
C252 P22 C18B C23B -97.2(18)
C182 P22 C18B C23B 166(6)
Pd2 P22 C18B C23B 26(2)
C172 P22 C18B C19B -33(3)
C252 P22 C18B C19B 78(2)
C182 P22 C18B C19B -19(3)
Pd2 P22 C18B C19B -159(2)
C23B C18B C19B C20B -4(3)
P22 C18B C19B C20B -178.8(18)
C23B C18B C19B C24B 174(2)
P22 C18B C19B C24B -1(4)
C18B C19B C20B C21B 0(3)
C24B C19B C20B C21B -178(2)
C19B C20B C21B C22B 5(4)
C20B C21B C22B C23B -7(4)
C19B C18B C23B C22B 3(3)
P22 C18B C23B C22B 177.8(16)
C21B C22B C23B C18B 3(3)
C172 P22 C252 C302 116.5(5)
C182 P22 C252 C302 10.1(6)
C18B P22 C252 C302 -4.8(7)
Pd2 P22 C252 C302 -122.0(5)
C172 P22 C252 C262 -65.7(6)
C182 P22 C252 C262 -172.1(6)
C18B P22 C252 C262 173.0(7)
Pd2 P22 C252 C262 55.7(6)
C302 C252 C262 C272 -1.0(10)
P22 C252 C262 C272 -178.8(5)
C302 C252 C262 C312 177.6(6)
P22 C252 C262 C312 -0.2(9)
C252 C262 C272 C282 1.4(11)
C312 C262 C272 C282 -177.3(7)
C262 C272 C282 C292 -0.4(12)
C272 C282 C292 C302 -1.1(12)
C282 C292 C302 C252 1.4(10)
C262 C252 C302 C292 -0.4(10)
P22 C252 C302 C292 177.4(5)
C33B Pd2 C322 C332 -34.9(8)
C34B Pd2 C322 C332 -8.1(7)
C342 Pd2 C322 C332 -26.9(7)
P12 Pd2 C322 C332 159.5(7)
P22 Pd2 C322 C332 2.8(13)
Pd2 C322 C332 C342 56.3(13)
C33B Pd2 C332 C322 76.2(9)
C34B Pd2 C332 C322 165.8(13)
C342 Pd2 C332 C322 135.5(11)
P12 Pd2 C332 C322 -27.2(8)
P22 Pd2 C332 C322 -179.1(4)
C33B Pd2 C332 C342 -59.3(10)
C322 Pd2 C332 C342 -135.5(11)
C34B Pd2 C332 C342 30.3(8)
P12 Pd2 C332 C342 -162.7(6)
P22 Pd2 C332 C342 45.4(9)
C322 C332 C342 C352 -176.5(17)
Pd2 C332 C342 C352 -122.1(19)
C322 C332 C342 Pd2 -54.5(12)
C33B Pd2 C342 C332 36.1(9)
C322 Pd2 C342 C332 26.8(7)
C34B Pd2 C342 C332 -64.9(14)
P12 Pd2 C342 C332 48.2(14)
P22 Pd2 C342 C332 -145.9(7)
C33B Pd2 C342 C352 151.9(17)
C322 Pd2 C342 C352 142.6(13)
C332 Pd2 C342 C352 115.8(15)
C34B Pd2 C342 C352 50.9(18)
P12 Pd2 C342 C352 164.0(9)
P22 Pd2 C342 C352 -30.1(13)
C322 Pd2 C33B C34B 136.8(12)
C332 Pd2 C33B C34B 61.4(10)
C342 Pd2 C33B C34B -28.8(8)
P12 Pd2 C33B C34B 156.2(7)
P22 Pd2 C33B C34B -31.4(11)
Pd2 C33B C34B C35B 119.3(19)
C322 Pd2 C34B C33B -25.9(8)
C332 Pd2 C34B C33B -34.9(9)
C342 Pd2 C34B C33B 55.0(13)
P12 Pd2 C34B C33B -66.5(14)
P22 Pd2 C34B C33B 156.9(8)
C33B Pd2 C34B C35B -112.9(18)
C322 Pd2 C34B C35B -138.8(17)
C332 Pd2 C34B C35B -147.7(19)
C342 Pd2 C34B C35B -58(2)
P12 Pd2 C34B C35B -179.3(16)
P22 Pd2 C34B C35B 44.0(17)
O32 S12 C362 F32 75.4(12)
O12 S12 C362 F32 -44.3(13)
O22 S12 C362 F32 -166.4(12)
O32 S12 C362 F12 -46.5(12)
O12 S12 C362 F12 -166.2(11)
O22 S12 C362 F12 71.7(12)
O32 S12 C362 F22 -162.5(12)
O12 S12 C362 F22 77.8(13)
O22 S12 C362 F22 -44.3(12)
O3B S1B C36B F3B 35.2(16)
O2B S1B C36B F3B 155.8(16)
O1B S1B C36B F3B -86.9(17)
O3B S1B C36B F1B -93.5(15)
O2B S1B C36B F1B 27.0(16)
O1B S1B C36B F1B 144.3(15)
O3B S1B C36B F2B 153.3(15)
O2B S1B C36B F2B -86.2(15)
O1B S1B C36B F2B 31.2(16)
